data_4330006
loop_
_publ_author_name
'Alexander E. Anderson'
'Michael P. Weberski'
'Craig C. McLauchlan'

_publ_contact_author_address
; Department of Chemistry
  Illinois State University
  Campus Box 4160
  Normal, IL 61790-4160, USA
;
_publ_contact_author_email mclauchlan@ilstu.edu
_publ_contact_author_fax +(309)438-5538
_publ_contact_author_name 'Craig C. McLauchlan'
_publ_contact_author_phone +(309)438-7019
_publ_section_title
;
 Phosph(on/in)ate-Bridged Vanadium(IV) Dimers: Synthesis and
 Characterization
;
_journal_name_full 'Inorganic Chemistry'
_journal_page_first 8719
_journal_page_last 8728
_journal_paper_doi 10.1021/ic3002306
_journal_volume 51
_journal_year 2012
_chemical_formula_moiety '2(C17 H39 Co O12 P3 V), 3(H2 O), 2(Cl)'
_chemical_formula_sum 'C17 H42 Cl Co O13.5 P3 V'
_chemical_formula_weight 700.73
_chemical_name_systematic
; 
 ? 
;
_space_group_IT_number 2
_symmetry_cell_setting triclinic
_symmetry_space_group_name_Hall '-P 1'
_symmetry_space_group_name_H-M 'P -1'
_atom_sites_solution_hydrogens geom
_atom_sites_solution_primary direct
_atom_sites_solution_secondary difmap
_audit_creation_method SHELXL-97
_cell_angle_alpha 116.304(3)
_cell_angle_beta 98.167(4)
_cell_angle_gamma 90.754(4)
_cell_formula_units_Z 4
_cell_length_a 11.8684(17)
_cell_length_b 16.456(2)
_cell_length_c 17.146(3)
_cell_measurement_reflns_used 8966
_cell_measurement_temperature 100(2)
_cell_measurement_theta_max 30.7355
_cell_measurement_theta_min 2.3315
_cell_volume 2960.6(8)
_computing_cell_refinement 'SAINT+ 6.45 (Bruker, 2003)'
_computing_data_collection 'SMART 5.630 (Bruker, 1997-2002)'
_computing_data_reduction 'SAINT+ 6.45'
_computing_molecular_graphics 'SHELXTL 6.14'
_computing_publication_material 'SHELXTL 6.14'
_computing_structure_refinement 'SHELXTL 6.14'
_computing_structure_solution 'SHELXTL 6.14 (Bruker, 2000-2003)'
_diffrn_ambient_temperature 100(2)
_diffrn_measured_fraction_theta_full 0.992
_diffrn_measured_fraction_theta_max 0.992
_diffrn_measurement_device_type 'Bruker AXS SMART APEX CCD diffractometer'
_diffrn_measurement_method '\w scans'
_diffrn_radiation_monochromator graphite
_diffrn_radiation_source 'fine-focus sealed tube'
_diffrn_radiation_type MoK\a
_diffrn_radiation_wavelength 0.71073
_diffrn_reflns_av_R_equivalents 0.0000
_diffrn_reflns_av_sigmaI/netI 0.0419
_diffrn_reflns_limit_h_max 15
_diffrn_reflns_limit_h_min -15
_diffrn_reflns_limit_k_max 19
_diffrn_reflns_limit_k_min -21
_diffrn_reflns_limit_l_max 22
_diffrn_reflns_limit_l_min 0
_diffrn_reflns_number 59488
_diffrn_reflns_theta_full 28.28
_diffrn_reflns_theta_max 28.28
_diffrn_reflns_theta_min 1.34
_diffrn_standards_decay_% none
_diffrn_standards_number 0
_exptl_absorpt_coefficient_mu 1.186
_exptl_absorpt_correction_T_max 0.789
_exptl_absorpt_correction_T_min 0.622
_exptl_absorpt_correction_type multi-scan
_exptl_absorpt_process_details 'TWINABS in SAINT+ (Bruker, 2003)'
_exptl_crystal_colour Green
_exptl_crystal_density_diffrn 1.572
_exptl_crystal_description Plate
_exptl_crystal_F_000 1456
_exptl_crystal_size_max 0.49
_exptl_crystal_size_mid 0.40
_exptl_crystal_size_min 0.20
_refine_diff_density_max 0.912
_refine_diff_density_min -0.530
_refine_diff_density_rms 0.089
_refine_ls_extinction_method none
_refine_ls_goodness_of_fit_ref 1.021
_refine_ls_hydrogen_treatment mixed
_refine_ls_matrix_type full
_refine_ls_number_parameters 713
_refine_ls_number_reflns 18488
_refine_ls_number_restraints 14
_refine_ls_restrained_S_all 1.021
_refine_ls_R_factor_all 0.0467
_refine_ls_R_factor_gt 0.0349
_refine_ls_shift/su_max 0.001
_refine_ls_shift/su_mean 0.000
_refine_ls_structure_factor_coef Fsqd
_refine_ls_weighting_details 'calc w=1/[\s^2^(Fo^2^)+(0.0570P)^2^] where P=(Fo^2^+2Fc^2^)/3'
_refine_ls_weighting_scheme calc
_refine_ls_wR_factor_gt 0.0916
_refine_ls_wR_factor_ref 0.1015
_reflns_number_gt 14657
_reflns_number_total 18488
_reflns_threshold_expression I>2\s(I)
_cod_data_source_file ic3002306_si_002_8.cif
_cod_data_source_block 10isu79
_cod_database_code 4330006

loop_
_symmetry_equiv_pos_as_xyz
'x, y, z'
'-x, -y, -z'

loop_
_atom_site_label
_atom_site_type_symbol
_atom_site_fract_x
_atom_site_fract_y
_atom_site_fract_z
_atom_site_U_iso_or_equiv
_atom_site_adp_type
_atom_site_occupancy
_atom_site_symmetry_multiplicity
_atom_site_calc_flag
_atom_site_refinement_flags
C1A C 0.9427(2) 0.92364(15) 0.35727(16) 0.0209(5) Uani 1 1 d .
H1A H 0.9809 0.9528 0.4203 0.025 Uiso 1 1 calc R
C2A C 0.99348(19) 0.86738(16) 0.28397(16) 0.0201(5) Uani 1 1 d .
H2A H 1.0741 0.8504 0.2860 0.024 Uiso 1 1 calc R
C3A C 0.91073(19) 0.84092(16) 0.20680(16) 0.0199(5) Uani 1 1 d .
H3A H 0.9227 0.8021 0.1449 0.024 Uiso 1 1 calc R
C4A C 0.80881(19) 0.88044(16) 0.23279(16) 0.0208(5) Uani 1 1 d .
H4A H 0.7360 0.8743 0.1925 0.025 Uiso 1 1 calc R
C5A C 0.8287(2) 0.93143(15) 0.32621(17) 0.0214(5) Uani 1 1 d .
H5A H 0.7722 0.9673 0.3633 0.026 Uiso 1 1 calc R
C6A C 0.78486(19) 0.88557(16) 0.54003(15) 0.0199(5) Uani 1 1 d .
H6A1 H 0.8052 0.8845 0.5976 0.024 Uiso 1 1 calc R
H6A2 H 0.7228 0.8371 0.5038 0.024 Uiso 1 1 calc R
C7A C 0.7447(2) 0.97675(16) 0.55417(17) 0.0264(6) Uani 1 1 d .
H7A1 H 0.8086 1.0237 0.5851 0.040 Uiso 1 1 calc R
H7A2 H 0.6833 0.9907 0.5896 0.040 Uiso 1 1 calc R
H7A3 H 0.7162 0.9752 0.4970 0.040 Uiso 1 1 calc R
C8A C 1.08043(19) 0.74476(18) 0.49075(16) 0.0224(5) Uani 1 1 d .
H8A1 H 1.0813 0.6779 0.4663 0.027 Uiso 1 1 calc R
H8A2 H 1.0364 0.7662 0.5401 0.027 Uiso 1 1 calc R
C9A C 1.20004(19) 0.78893(19) 0.52296(17) 0.0286(6) Uani 1 1 d .
H9A1 H 1.2423 0.7687 0.4734 0.043 Uiso 1 1 calc R
H9A2 H 1.2379 0.7718 0.5675 0.043 Uiso 1 1 calc R
H9A3 H 1.1982 0.8552 0.5491 0.043 Uiso 1 1 calc R
C10A C 1.11475(18) 0.62353(17) 0.24237(16) 0.0212(5) Uani 1 1 d .
H10A H 1.1290 0.5603 0.2030 0.025 Uiso 1 1 calc R
H10B H 1.0878 0.6241 0.2946 0.025 Uiso 1 1 calc R
C11A C 1.2223(2) 0.68454(18) 0.27043(18) 0.0295(6) Uani 1 1 d .
H11A H 1.2476 0.6845 0.2185 0.044 Uiso 1 1 calc R
H11B H 1.2817 0.6626 0.3004 0.044 Uiso 1 1 calc R
H11C H 1.2081 0.7465 0.3108 0.044 Uiso 1 1 calc R
C12A C 0.8517(2) 0.54200(17) 0.04192(16) 0.0255(5) Uani 1 1 d .
H12A H 0.9242 0.5211 0.0598 0.031 Uiso 1 1 calc R
H12B H 0.8582 0.5492 -0.0117 0.031 Uiso 1 1 calc R
C13A C 0.7554(2) 0.47182(18) 0.02118(17) 0.0301(6) Uani 1 1 d .
H13A H 0.7485 0.4648 0.0742 0.045 Uiso 1 1 calc R
H13B H 0.7708 0.4135 -0.0255 0.045 Uiso 1 1 calc R
H13C H 0.6839 0.4913 0.0013 0.045 Uiso 1 1 calc R
C14A C 0.5395(2) 0.65853(17) 0.11297(16) 0.0254(6) Uani 1 1 d .
H14A H 0.4640 0.6545 0.1299 0.030 Uiso 1 1 calc R
H14B H 0.5771 0.6027 0.1052 0.030 Uiso 1 1 calc R
C15A C 0.5255(3) 0.6678(2) 0.02959(18) 0.0425(8) Uani 1 1 d .
H15A H 0.4896 0.7238 0.0385 0.064 Uiso 1 1 calc R
H15B H 0.4771 0.6154 -0.0173 0.064 Uiso 1 1 calc R
H15C H 0.6006 0.6701 0.0128 0.064 Uiso 1 1 calc R
C16A C 0.49550(17) 0.80116(16) 0.33800(16) 0.0195(5) Uani 1 1 d .
H16A H 0.4754 0.7375 0.3256 0.023 Uiso 1 1 calc R
H16B H 0.4532 0.8122 0.2900 0.023 Uiso 1 1 calc R
C17A C 0.4646(2) 0.86577(17) 0.42502(17) 0.0260(6) Uani 1 1 d .
H17A H 0.5064 0.8539 0.4720 0.039 Uiso 1 1 calc R
H17B H 0.3822 0.8571 0.4233 0.039 Uiso 1 1 calc R
H17C H 0.4849 0.9285 0.4366 0.039 Uiso 1 1 calc R
C1B C 0.3327(2) 0.10255(18) -0.02940(15) 0.0264(6) Uani 1 1 d .
H1B H 0.4074 0.1282 -0.0331 0.032 Uiso 1 1 calc R
C2B C 0.3125(2) 0.01792(17) -0.02927(15) 0.0249(5) Uani 1 1 d .
H2B H 0.3701 -0.0270 -0.0331 0.030 Uiso 1 1 calc R
C3B C 0.1957(2) 0.00688(17) -0.02508(15) 0.0247(5) Uani 1 1 d .
H3B H 0.1565 -0.0470 -0.0247 0.030 Uiso 1 1 calc R
C4B C 0.1437(2) 0.08563(18) -0.02063(15) 0.0257(6) Uani 1 1 d .
H4B H 0.0615 0.0967 -0.0176 0.031 Uiso 1 1 calc R
C5B C 0.2293(2) 0.14475(17) -0.02346(15) 0.0267(6) Uani 1 1 d .
H5B H 0.2180 0.2052 -0.0228 0.032 Uiso 1 1 calc R
C6B C 0.64340(18) 0.22249(17) 0.16494(16) 0.0231(5) Uani 1 1 d .
H6B1 H 0.6827 0.1804 0.1846 0.028 Uiso 1 1 calc R
H6B2 H 0.6391 0.2805 0.2176 0.028 Uiso 1 1 calc R
C7B C 0.7080(2) 0.23898(18) 0.10318(17) 0.0262(6) Uani 1 1 d .
H7B1 H 0.7067 0.1820 0.0493 0.039 Uiso 1 1 calc R
H7B2 H 0.7873 0.2610 0.1319 0.039 Uiso 1 1 calc R
H7B3 H 0.6722 0.2846 0.0882 0.039 Uiso 1 1 calc R
C8B C 0.5668(2) 0.05437(17) 0.23317(16) 0.0251(5) Uani 1 1 d .
H8B1 H 0.5781 0.1155 0.2843 0.030 Uiso 1 1 calc R
H8B2 H 0.6421 0.0362 0.2160 0.030 Uiso 1 1 calc R
C9B C 0.5147(2) -0.0125(2) 0.2575(2) 0.0446(8) Uani 1 1 d .
H9B1 H 0.4406 0.0063 0.2752 0.067 Uiso 1 1 calc R
H9B2 H 0.5654 -0.0149 0.3067 0.067 Uiso 1 1 calc R
H9B3 H 0.5039 -0.0728 0.2067 0.067 Uiso 1 1 calc R
C10B C 0.1937(2) -0.08313(16) 0.17638(17) 0.0280(6) Uani 1 1 d .
H10C H 0.1149 -0.0697 0.1877 0.034 Uiso 1 1 calc R
H10D H 0.2439 -0.0657 0.2336 0.034 Uiso 1 1 calc R
C11B C 0.1966(4) -0.18102(19) 0.1185(2) 0.0586(11) Uani 1 1 d .
H11D H 0.1469 -0.1978 0.0620 0.088 Uiso 1 1 calc R
H11E H 0.1699 -0.2163 0.1468 0.088 Uiso 1 1 calc R
H11F H 0.2751 -0.1940 0.1084 0.088 Uiso 1 1 calc R
C12B C 0.01268(18) 0.13642(16) 0.22197(16) 0.0194(5) Uani 1 1 d .
H12C H -0.0372 0.1631 0.1896 0.023 Uiso 1 1 calc R
H12D H 0.0660 0.1858 0.2696 0.023 Uiso 1 1 calc R
C13B C -0.0583(2) 0.09202(16) 0.26041(16) 0.0239(5) Uani 1 1 d .
H13D H -0.1078 0.0411 0.2126 0.036 Uiso 1 1 calc R
H13E H -0.1055 0.1365 0.2981 0.036 Uiso 1 1 calc R
H13F H -0.0081 0.0694 0.2956 0.036 Uiso 1 1 calc R
C14B C 0.04458(19) 0.34605(16) 0.18432(15) 0.0201(5) Uani 1 1 d .
H14C H 0.1034 0.3943 0.2271 0.024 Uiso 1 1 calc R
H14D H -0.0102 0.3342 0.2174 0.024 Uiso 1 1 calc R
C15B C -0.0168(2) 0.37633(17) 0.12009(17) 0.0259(5) Uani 1 1 d .
H15D H 0.0389 0.3940 0.0921 0.039 Uiso 1 1 calc R
H15E H -0.0594 0.4285 0.1515 0.039 Uiso 1 1 calc R
H15F H -0.0700 0.3263 0.0748 0.039 Uiso 1 1 calc R
C16B C 0.39648(19) 0.38329(16) 0.18989(16) 0.0206(5) Uani 1 1 d .
H16C H 0.4560 0.3494 0.1566 0.025 Uiso 1 1 calc R
H16D H 0.4141 0.3899 0.2507 0.025 Uiso 1 1 calc R
C17B C 0.3941(2) 0.47496(16) 0.19166(18) 0.0270(6) Uani 1 1 d .
H17D H 0.3716 0.4677 0.1315 0.041 Uiso 1 1 calc R
H17E H 0.4703 0.5075 0.2161 0.041 Uiso 1 1 calc R
H17F H 0.3390 0.5097 0.2285 0.041 Uiso 1 1 calc R
Cl1 Cl 0.25662(5) 0.52338(4) 0.39300(4) 0.01987(12) Uani 1 1 d .
Cl2 Cl 0.85309(4) 0.32546(4) 0.33828(3) 0.01514(11) Uani 1 1 d .
Co1A Co 0.85347(2) 0.79512(2) 0.290281(19) 0.01350(7) Uani 1 1 d .
Co1B Co 0.27478(2) 0.12231(2) 0.085895(19) 0.01415(7) Uani 1 1 d .
O1A O 0.88389(12) 0.86903(10) 0.49569(10) 0.0171(3) Uani 1 1 d .
O2A O 1.02730(12) 0.76905(11) 0.42199(10) 0.0175(3) Uani 1 1 d .
O3A O 1.02824(12) 0.65609(11) 0.19583(10) 0.0187(3) Uani 1 1 d .
O4A O 0.83354(13) 0.62936(11) 0.11234(10) 0.0188(3) Uani 1 1 d .
O5A O 0.60897(13) 0.73802(11) 0.18045(10) 0.0190(3) Uani 1 1 d .
O6A O 0.61826(12) 0.81654(10) 0.34316(10) 0.0173(3) Uani 1 1 d .
O7A O 0.82804(12) 0.69982(10) 0.41333(10) 0.0153(3) Uani 1 1 d .
O8A O 0.87530(12) 0.58767(10) 0.24039(10) 0.0168(3) Uani 1 1 d .
O9A O 0.65548(12) 0.64926(10) 0.26607(10) 0.0158(3) Uani 1 1 d .
O10A O 0.69981(13) 0.47173(10) 0.22618(10) 0.0197(3) Uani 1 1 d .
O11A O 0.87232(14) 0.52052(11) 0.36618(11) 0.0183(3) Uani 1 1 d D
H11I H 0.891(2) 0.5470(17) 0.4210(11) 0.028 Uiso 1 1 d D
H11J H 0.870(2) 0.4650(11) 0.3490(17) 0.028 Uiso 1 1 d D
O12A O 0.65238(13) 0.57781(11) 0.39145(11) 0.0178(3) Uani 1 1 d D
H12E H 0.5923(16) 0.5995(17) 0.3896(18) 0.027 Uiso 1 1 d D
H12F H 0.646(2) 0.5291(14) 0.3950(18) 0.027 Uiso 1 1 d D
O1B O 0.52862(12) 0.18276(11) 0.11747(10) 0.0180(3) Uani 1 1 d .
O2B O 0.49066(13) 0.05674(11) 0.15969(11) 0.0203(3) Uani 1 1 d .
O3B O 0.23235(13) -0.03199(10) 0.13363(10) 0.0201(3) Uani 1 1 d .
O4B O 0.07693(13) 0.06737(11) 0.16182(11) 0.0219(4) Uani 1 1 d .
O5B O 0.09869(12) 0.26242(10) 0.13489(10) 0.0183(3) Uani 1 1 d .
O6B O 0.28487(13) 0.33466(11) 0.14760(10) 0.0195(3) Uani 1 1 d .
O7B O 0.45839(12) 0.21895(10) 0.25984(10) 0.0159(3) Uani 1 1 d .
O8B O 0.26346(12) 0.12198(10) 0.26881(10) 0.0161(3) Uani 1 1 d .
O9B O 0.24873(12) 0.28971(10) 0.26673(10) 0.0147(3) Uani 1 1 d .
O10B O 0.42885(13) 0.21415(11) 0.41375(10) 0.0191(3) Uani 1 1 d .
O11B O 0.22092(13) 0.28179(11) 0.41866(11) 0.0174(3) Uani 1 1 d D
H11G H 0.1802(19) 0.3224(15) 0.4171(18) 0.026 Uiso 1 1 d D
H11H H 0.231(2) 0.2884(18) 0.4701(12) 0.026 Uiso 1 1 d D
O12B O 0.41763(13) 0.37687(11) 0.40864(11) 0.0174(3) Uani 1 1 d D
H12G H 0.3748(19) 0.4128(16) 0.3960(17) 0.026 Uiso 1 1 d D
H12H H 0.4846(15) 0.3883(18) 0.4025(17) 0.026 Uiso 1 1 d D
P1A P 0.89309(4) 0.77716(4) 0.40887(4) 0.01338(11) Uani 1 1 d .
P2A P 0.89800(4) 0.65980(4) 0.21095(4) 0.01438(12) Uani 1 1 d .
P3A P 0.67932(4) 0.74178(4) 0.26932(4) 0.01412(12) Uani 1 1 d .
P1B P 0.44293(5) 0.14895(4) 0.16330(4) 0.01446(12) Uani 1 1 d .
P2B P 0.21276(5) 0.07406(4) 0.17120(4) 0.01538(12) Uani 1 1 d .
P3B P 0.22974(5) 0.25841(4) 0.16822(4) 0.01431(12) Uani 1 1 d .
V1A V 0.75300(3) 0.56881(3) 0.30163(2) 0.01361(8) Uani 1 1 d .
V1B V 0.35220(3) 0.24276(2) 0.34622(2) 0.01334(8) Uani 1 1 d .
O1 O 0.46006(14) 0.65762(12) 0.41670(11) 0.0211(4) Uani 1 1 d D
H1C H 0.475(2) 0.6952(16) 0.4676(12) 0.032 Uiso 1 1 d D
H1D H 0.4053(19) 0.6217(16) 0.4099(18) 0.032 Uiso 1 1 d D
O2 O 0.08999(14) 0.41680(12) 0.45105(12) 0.0231(4) Uani 1 1 d D
H2C H 0.116(2) 0.4492(17) 0.4295(18) 0.035 Uiso 1 1 d D
H2D H 0.0231(16) 0.3999(18) 0.4186(16) 0.035 Uiso 1 1 d D
O3 O 0.63880(13) 0.42330(11) 0.41384(11) 0.0197(3) Uani 1 1 d D
H3E H 0.6848(19) 0.3928(16) 0.3829(16) 0.030 Uiso 1 1 d D
H3F H 0.666(2) 0.4356(18) 0.4677(12) 0.030 Uiso 1 1 d D

loop_
_atom_site_aniso_label
_atom_site_aniso_U_11
_atom_site_aniso_U_22
_atom_site_aniso_U_33
_atom_site_aniso_U_23
_atom_site_aniso_U_13
_atom_site_aniso_U_12
C1A 0.0268(12) 0.0144(12) 0.0216(12) 0.0100(10) -0.0013(10) -0.0069(9)
C2A 0.0171(11) 0.0216(12) 0.0263(13) 0.0159(11) 0.0007(9) -0.0053(9)
C3A 0.0241(11) 0.0201(12) 0.0189(12) 0.0123(10) 0.0024(9) -0.0040(9)
C4A 0.0223(11) 0.0198(12) 0.0255(13) 0.0160(11) -0.0001(10) -0.0020(9)
C5A 0.0267(12) 0.0124(11) 0.0288(13) 0.0113(10) 0.0088(10) 0.0011(9)
C6A 0.0204(11) 0.0229(13) 0.0171(12) 0.0089(10) 0.0059(9) 0.0039(9)
C7A 0.0225(12) 0.0198(13) 0.0301(14) 0.0062(11) 0.0007(11) 0.0035(10)
C8A 0.0185(11) 0.0290(14) 0.0230(13) 0.0158(11) -0.0008(10) 0.0017(10)
C9A 0.0199(12) 0.0371(16) 0.0287(14) 0.0174(13) -0.0049(10) -0.0030(11)
C10A 0.0155(10) 0.0236(13) 0.0259(13) 0.0122(11) 0.0031(9) 0.0059(9)
C11A 0.0188(11) 0.0311(15) 0.0382(16) 0.0177(13) -0.0033(11) 0.0004(10)
C12A 0.0298(13) 0.0237(13) 0.0160(12) 0.0024(11) 0.0051(10) 0.0019(10)
C13A 0.0337(14) 0.0247(14) 0.0242(14) 0.0072(12) -0.0048(11) -0.0017(11)
C14A 0.0238(12) 0.0239(13) 0.0215(13) 0.0077(11) -0.0079(10) -0.0085(10)
C15A 0.0521(18) 0.0444(19) 0.0232(15) 0.0141(14) -0.0119(13) -0.0207(15)
C16A 0.0113(10) 0.0213(12) 0.0253(13) 0.0104(11) 0.0012(9) 0.0011(9)
C17A 0.0181(11) 0.0226(13) 0.0347(15) 0.0095(12) 0.0080(10) 0.0046(10)
C1B 0.0283(13) 0.0349(15) 0.0110(11) 0.0070(11) 0.0004(10) -0.0089(11)
C2B 0.0288(13) 0.0259(14) 0.0113(11) 0.0007(10) 0.0029(10) 0.0082(10)
C3B 0.0312(13) 0.0210(13) 0.0129(11) 0.0005(10) 0.0010(10) -0.0063(10)
C4B 0.0215(12) 0.0315(14) 0.0139(12) 0.0031(11) -0.0037(9) 0.0031(10)
C5B 0.0427(15) 0.0211(13) 0.0114(11) 0.0063(10) -0.0070(10) -0.0002(11)
C6B 0.0149(11) 0.0293(14) 0.0213(12) 0.0085(11) 0.0011(9) -0.0031(10)
C7B 0.0209(11) 0.0295(14) 0.0283(14) 0.0129(12) 0.0050(10) -0.0024(10)
C8B 0.0254(12) 0.0282(14) 0.0234(13) 0.0134(11) 0.0026(10) 0.0104(10)
C9B 0.0347(15) 0.064(2) 0.060(2) 0.049(2) 0.0101(15) 0.0149(15)
C10B 0.0426(15) 0.0180(13) 0.0247(13) 0.0085(11) 0.0140(12) 0.0001(11)
C11B 0.121(3) 0.0172(15) 0.046(2) 0.0120(15) 0.047(2) 0.0046(18)
C12B 0.0171(11) 0.0180(12) 0.0215(12) 0.0067(10) 0.0061(9) 0.0023(9)
C13B 0.0266(12) 0.0212(13) 0.0224(13) 0.0071(11) 0.0085(10) 0.0022(10)
C14B 0.0191(11) 0.0187(12) 0.0189(12) 0.0051(10) 0.0033(9) 0.0044(9)
C15B 0.0262(12) 0.0228(13) 0.0324(15) 0.0155(12) 0.0050(11) 0.0077(10)
C16B 0.0180(11) 0.0219(13) 0.0236(13) 0.0122(11) 0.0017(9) -0.0013(9)
C17B 0.0260(12) 0.0201(13) 0.0337(15) 0.0124(12) 0.0005(11) -0.0030(10)
Cl1 0.0215(3) 0.0157(3) 0.0199(3) 0.0064(2) 0.0009(2) -0.0003(2)
Cl2 0.0141(2) 0.0133(2) 0.0173(3) 0.0069(2) 0.0005(2) 0.00244(19)
Co1A 0.01272(14) 0.01360(15) 0.01488(15) 0.00772(13) 0.00004(11) -0.00056(11)
Co1B 0.01418(14) 0.01412(15) 0.01165(15) 0.00399(12) 0.00075(11) -0.00012(11)
O1A 0.0173(7) 0.0147(8) 0.0162(8) 0.0041(7) 0.0036(6) -0.0006(6)
O2A 0.0127(7) 0.0229(9) 0.0189(8) 0.0117(7) 0.0006(6) 0.0014(6)
O3A 0.0135(7) 0.0248(9) 0.0209(9) 0.0126(7) 0.0041(6) 0.0032(6)
O4A 0.0191(8) 0.0203(9) 0.0144(8) 0.0065(7) -0.0003(6) 0.0008(7)
O5A 0.0207(8) 0.0174(8) 0.0172(8) 0.0088(7) -0.0056(6) -0.0019(6)
O6A 0.0132(7) 0.0168(8) 0.0196(8) 0.0067(7) 0.0006(6) 0.0005(6)
O7A 0.0167(7) 0.0134(8) 0.0153(8) 0.0067(7) 0.0012(6) -0.0007(6)
O8A 0.0160(7) 0.0156(8) 0.0192(8) 0.0074(7) 0.0052(6) 0.0027(6)
O9A 0.0127(7) 0.0158(8) 0.0201(8) 0.0103(7) -0.0005(6) -0.0001(6)
O10A 0.0214(8) 0.0151(8) 0.0194(8) 0.0056(7) 0.0005(7) -0.0002(6)
O11A 0.0218(8) 0.0147(8) 0.0193(9) 0.0089(7) 0.0013(7) 0.0034(7)
O12A 0.0164(7) 0.0168(9) 0.0239(9) 0.0115(7) 0.0062(7) 0.0032(7)
O1B 0.0147(7) 0.0224(9) 0.0145(8) 0.0065(7) 0.0012(6) -0.0029(6)
O2B 0.0224(8) 0.0173(8) 0.0201(9) 0.0079(7) 0.0016(7) 0.0065(7)
O3B 0.0263(8) 0.0133(8) 0.0196(8) 0.0052(7) 0.0086(7) -0.0002(7)
O4B 0.0178(8) 0.0195(9) 0.0200(9) 0.0009(7) 0.0056(7) -0.0018(7)
O5B 0.0168(7) 0.0161(8) 0.0177(8) 0.0051(7) -0.0019(6) 0.0039(6)
O6B 0.0223(8) 0.0192(9) 0.0172(8) 0.0101(7) -0.0024(7) -0.0033(7)
O7B 0.0137(7) 0.0186(8) 0.0121(7) 0.0042(7) 0.0016(6) 0.0010(6)
O8B 0.0193(7) 0.0140(8) 0.0145(8) 0.0058(7) 0.0031(6) 0.0007(6)
O9B 0.0163(7) 0.0136(8) 0.0141(8) 0.0061(6) 0.0023(6) 0.0023(6)
O10B 0.0197(8) 0.0200(9) 0.0178(8) 0.0089(7) 0.0022(7) 0.0036(6)
O11B 0.0193(8) 0.0207(9) 0.0144(8) 0.0091(7) 0.0050(7) 0.0068(6)
O12B 0.0168(8) 0.0155(8) 0.0177(8) 0.0057(7) 0.0019(7) 0.0001(6)
P1A 0.0124(2) 0.0130(3) 0.0140(3) 0.0060(2) 0.0005(2) 0.0001(2)
P2A 0.0126(2) 0.0162(3) 0.0146(3) 0.0075(2) 0.0013(2) 0.0004(2)
P3A 0.0126(2) 0.0138(3) 0.0157(3) 0.0072(2) -0.0007(2) 0.0005(2)
P1B 0.0135(3) 0.0154(3) 0.0132(3) 0.0051(2) 0.0025(2) 0.0017(2)
P2B 0.0160(3) 0.0129(3) 0.0143(3) 0.0034(2) 0.0029(2) -0.0006(2)
P3B 0.0146(3) 0.0139(3) 0.0134(3) 0.0060(2) -0.0003(2) 0.0002(2)
V1A 0.01353(17) 0.01192(18) 0.01514(19) 0.00613(15) 0.00154(14) 0.00066(14)
V1B 0.01395(17) 0.01324(19) 0.01160(18) 0.00474(15) 0.00120(14) 0.00164(14)
O1 0.0209(8) 0.0198(9) 0.0193(9) 0.0068(7) 0.0006(7) 0.0002(7)
O2 0.0183(8) 0.0227(9) 0.0278(10) 0.0122(8) -0.0007(7) 0.0025(7)
O3 0.0182(8) 0.0197(9) 0.0210(9) 0.0090(8) 0.0031(7) 0.0019(7)

loop_
_atom_type_symbol
_atom_type_description
_atom_type_scat_dispersion_real
_atom_type_scat_dispersion_imag
_atom_type_scat_source
C C 0.0033 0.0016 'International Tables Vol C Tables 4.2.6.8 and 6.1.1.4'
H H 0.0000 0.0000 'International Tables Vol C Tables 4.2.6.8 and 6.1.1.4'
O O 0.0106 0.0060 'International Tables Vol C Tables 4.2.6.8 and 6.1.1.4'
P P 0.1023 0.0942 'International Tables Vol C Tables 4.2.6.8 and 6.1.1.4'
Cl Cl 0.1484 0.1585 'International Tables Vol C Tables 4.2.6.8 and 6.1.1.4'
V V 0.3005 0.5294 'International Tables Vol C Tables 4.2.6.8 and 6.1.1.4'
Co Co 0.3494 0.9721 'International Tables Vol C Tables 4.2.6.8 and 6.1.1.4'

loop_
_geom_angle_atom_site_label_1
_geom_angle_atom_site_label_2
_geom_angle_atom_site_label_3
_geom_angle
C5A C1A C2A 108.3(2)
C5A C1A Co1A 70.11(13)
C2A C1A Co1A 69.62(13)
C5A C1A H1A 125.9
C2A C1A H1A 125.9
Co1A C1A H1A 125.9
C1A C2A C3A 107.9(2)
C1A C2A Co1A 70.64(12)
C3A C2A Co1A 69.97(12)
C1A C2A H2A 126.0
C3A C2A H2A 126.0
Co1A C2A H2A 126.0
C4A C3A C2A 107.9(2)
C4A C3A Co1A 70.29(13)
C2A C3A Co1A 70.00(13)
C4A C3A H3A 126.0
C2A C3A H3A 126.0
Co1A C3A H3A 126.0
C3A C4A C5A 107.9(2)
C3A C4A Co1A 69.86(13)
C5A C4A Co1A 70.20(13)
C3A C4A H4A 126.1
C5A C4A H4A 126.1
Co1A C4A H4A 126.1
C1A C5A C4A 107.9(2)
C1A C5A Co1A 70.36(13)
C4A C5A Co1A 69.85(13)
C1A C5A H5A 126.0
C4A C5A H5A 126.0
Co1A C5A H5A 126.0
O1A C6A C7A 109.63(19)
O1A C6A H6A1 109.7
C7A C6A H6A1 109.7
O1A C6A H6A2 109.7
C7A C6A H6A2 109.7
H6A1 C6A H6A2 108.2
C6A C7A H7A1 109.5
C6A C7A H7A2 109.5
H7A1 C7A H7A2 109.5
C6A C7A H7A3 109.5
H7A1 C7A H7A3 109.5
H7A2 C7A H7A3 109.5
O2A C8A C9A 108.21(19)
O2A C8A H8A1 110.1
C9A C8A H8A1 110.1
O2A C8A H8A2 110.1
C9A C8A H8A2 110.1
H8A1 C8A H8A2 108.4
C8A C9A H9A1 109.5
C8A C9A H9A2 109.5
H9A1 C9A H9A2 109.5
C8A C9A H9A3 109.5
H9A1 C9A H9A3 109.5
H9A2 C9A H9A3 109.5
O3A C10A C11A 108.59(19)
O3A C10A H10A 110.0
C11A C10A H10A 110.0
O3A C10A H10B 110.0
C11A C10A H10B 110.0
H10A C10A H10B 108.4
C10A C11A H11A 109.5
C10A C11A H11B 109.5
H11A C11A H11B 109.5
C10A C11A H11C 109.5
H11A C11A H11C 109.5
H11B C11A H11C 109.5
O4A C12A C13A 111.4(2)
O4A C12A H12A 109.4
C13A C12A H12A 109.4
O4A C12A H12B 109.4
C13A C12A H12B 109.4
H12A C12A H12B 108.0
C12A C13A H13A 109.5
C12A C13A H13B 109.5
H13A C13A H13B 109.5
C12A C13A H13C 109.5
H13A C13A H13C 109.5
H13B C13A H13C 109.5
O5A C14A C15A 107.4(2)
O5A C14A H14A 110.2
C15A C14A H14A 110.2
O5A C14A H14B 110.2
C15A C14A H14B 110.2
H14A C14A H14B 108.5
C14A C15A H15A 109.5
C14A C15A H15B 109.5
H15A C15A H15B 109.5
C14A C15A H15C 109.5
H15A C15A H15C 109.5
H15B C15A H15C 109.5
O6A C16A C17A 107.71(18)
O6A C16A H16A 110.2
C17A C16A H16A 110.2
O6A C16A H16B 110.2
C17A C16A H16B 110.2
H16A C16A H16B 108.5
C16A C17A H17A 109.5
C16A C17A H17B 109.5
H17A C17A H17B 109.5
C16A C17A H17C 109.5
H17A C17A H17C 109.5
H17B C17A H17C 109.5
C2B C1B C5B 108.3(2)
C2B C1B Co1B 70.20(14)
C5B C1B Co1B 69.77(14)
C2B C1B H1B 125.8
C5B C1B H1B 125.8
Co1B C1B H1B 125.8
C3B C2B C1B 107.8(2)
C3B C2B Co1B 70.53(13)
C1B C2B Co1B 70.07(14)
C3B C2B H2B 126.1
C1B C2B H2B 126.1
Co1B C2B H2B 126.1
C2B C3B C4B 108.4(2)
C2B C3B Co1B 69.85(13)
C4B C3B Co1B 69.70(13)
C2B C3B H3B 125.8
C4B C3B H3B 125.8
Co1B C3B H3B 125.8
C5B C4B C3B 107.4(2)
C5B C4B Co1B 69.66(13)
C3B C4B Co1B 70.44(13)
C5B C4B H4B 126.3
C3B C4B H4B 126.3
Co1B C4B H4B 126.3
C1B C5B C4B 108.1(2)
C1B C5B Co1B 70.38(14)
C4B C5B Co1B 70.32(14)
C1B C5B H5B 126.0
C4B C5B H5B 126.0
Co1B C5B H5B 126.0
O1B C6B C7B 107.87(19)
O1B C6B H6B1 110.1
C7B C6B H6B1 110.1
O1B C6B H6B2 110.1
C7B C6B H6B2 110.1
H6B1 C6B H6B2 108.4
C6B C7B H7B1 109.5
C6B C7B H7B2 109.5
H7B1 C7B H7B2 109.5
C6B C7B H7B3 109.5
H7B1 C7B H7B3 109.5
H7B2 C7B H7B3 109.5
O2B C8B C9B 108.8(2)
O2B C8B H8B1 109.9
C9B C8B H8B1 109.9
O2B C8B H8B2 109.9
C9B C8B H8B2 109.9
H8B1 C8B H8B2 108.3
C8B C9B H9B1 109.5
C8B C9B H9B2 109.5
H9B1 C9B H9B2 109.5
C8B C9B H9B3 109.5
H9B1 C9B H9B3 109.5
H9B2 C9B H9B3 109.5
O3B C10B C11B 108.9(2)
O3B C10B H10C 109.9
C11B C10B H10C 109.9
O3B C10B H10D 109.9
C11B C10B H10D 109.9
H10C C10B H10D 108.3
C10B C11B H11D 109.5
C10B C11B H11E 109.5
H11D C11B H11E 109.5
C10B C11B H11F 109.5
H11D C11B H11F 109.5
H11E C11B H11F 109.5
O4B C12B C13B 108.45(18)
O4B C12B H12C 110.0
C13B C12B H12C 110.0
O4B C12B H12D 110.0
C13B C12B H12D 110.0
H12C C12B H12D 108.4
C12B C13B H13D 109.5
C12B C13B H13E 109.5
H13D C13B H13E 109.5
C12B C13B H13F 109.5
H13D C13B H13F 109.5
H13E C13B H13F 109.5
O5B C14B C15B 108.69(19)
O5B C14B H14C 110.0
C15B C14B H14C 110.0
O5B C14B H14D 110.0
C15B C14B H14D 110.0
H14C C14B H14D 108.3
C14B C15B H15D 109.5
C14B C15B H15E 109.5
H15D C15B H15E 109.5
C14B C15B H15F 109.5
H15D C15B H15F 109.5
H15E C15B H15F 109.5
O6B C16B C17B 107.92(18)
O6B C16B H16C 110.1
C17B C16B H16C 110.1
O6B C16B H16D 110.1
C17B C16B H16D 110.1
H16C C16B H16D 108.4
C16B C17B H17D 109.5
C16B C17B H17E 109.5
H17D C17B H17E 109.5
C16B C17B H17F 109.5
H17D C17B H17F 109.5
H17E C17B H17F 109.5
C3A Co1A C2A 40.03(9)
C3A Co1A C4A 39.85(9)
C2A Co1A C4A 67.01(9)
C3A Co1A C5A 66.97(9)
C2A Co1A C5A 66.82(9)
C4A Co1A C5A 39.95(9)
C3A Co1A C1A 66.84(9)
C2A Co1A C1A 39.74(9)
C4A Co1A C1A 66.72(9)
C5A Co1A C1A 39.53(9)
C3A Co1A P3A 121.72(7)
C2A Co1A P3A 159.75(7)
C4A Co1A P3A 92.90(6)
C5A Co1A P3A 99.79(7)
C1A Co1A P3A 135.65(7)
C3A Co1A P2A 90.99(7)
C2A Co1A P2A 98.28(7)
C4A Co1A P2A 120.11(7)
C5A Co1A P2A 157.82(7)
C1A Co1A P2A 134.85(7)
P3A Co1A P2A 89.50(2)
C3A Co1A P1A 147.25(7)
C2A Co1A P1A 107.45(7)
C4A Co1A P1A 148.71(7)
C5A Co1A P1A 108.84(7)
C1A Co1A P1A 89.22(7)
P3A Co1A P1A 90.99(2)
P2A Co1A P1A 90.94(3)
C5B Co1B C1B 39.85(10)
C5B Co1B C4B 40.02(10)
C1B Co1B C4B 66.96(10)
C5B Co1B C2B 67.03(10)
C1B Co1B C2B 39.73(10)
C4B Co1B C2B 67.11(10)
C5B Co1B C3B 66.77(10)
C1B Co1B C3B 66.43(10)
C4B Co1B C3B 39.86(10)
C2B Co1B C3B 39.62(9)
C5B Co1B P2B 144.52(8)
C1B Co1B P2B 152.71(8)
C4B Co1B P2B 105.43(7)
C2B Co1B P2B 112.99(8)
C3B Co1B P2B 90.70(7)
C5B Co1B P1B 126.17(8)
C1B Co1B P1B 94.93(7)
C4B Co1B P1B 161.64(7)
C2B Co1B P1B 97.31(7)
C3B Co1B P1B 131.39(7)
P2B Co1B P1B 89.31(3)
C5B Co1B P3B 88.94(7)
C1B Co1B P3B 116.71(8)
C4B Co1B P3B 98.82(7)
C2B Co1B P3B 155.19(8)
C3B Co1B P3B 136.68(7)
P2B Co1B P3B 90.00(3)
P1B Co1B P3B 91.93(2)
C6A O1A P1A 122.94(14)
C8A O2A P1A 119.57(13)
C10A O3A P2A 122.20(14)
C12A O4A P2A 119.85(15)
C14A O5A P3A 123.69(15)
C16A O6A P3A 118.11(13)
P1A O7A V1A 127.38(9)
P2A O8A V1A 131.98(9)
P3A O9A V1A 133.17(9)
V1A O11A H11I 121.1(19)
V1A O11A H11J 117.6(19)
H11I O11A H11J 109(3)
V1A O12A H12E 118.1(19)
V1A O12A H12F 111.4(18)
H12E O12A H12F 113(3)
C6B O1B P1B 119.53(14)
C8B O2B P1B 122.69(15)
C10B O3B P2B 119.54(14)
C12B O4B P2B 124.17(14)
C14B O5B P3B 117.79(13)
C16B O6B P3B 124.22(14)
P1B O7B V1B 128.91(9)
P2B O8B V1B 133.25(9)
P3B O9B V1B 131.29(9)
V1B O11B H11G 120.9(18)
V1B O11B H11H 119.9(18)
H11G O11B H11H 107(3)
V1B O12B H12G 113.9(17)
V1B O12B H12H 117.3(18)
H12G O12B H12H 107(2)
O7A P1A O2A 111.34(9)
O7A P1A O1A 108.21(9)
O2A P1A O1A 100.58(8)
O7A P1A Co1A 118.08(6)
O2A P1A Co1A 105.57(6)
O1A P1A Co1A 111.67(7)
O8A P2A O3A 106.63(9)
O8A P2A O4A 110.58(9)
O3A P2A O4A 100.43(8)
O8A P2A Co1A 117.50(7)
O3A P2A Co1A 113.53(7)
O4A P2A Co1A 106.86(6)
O9A P3A O6A 109.73(9)
O9A P3A O5A 106.65(9)
O6A P3A O5A 101.91(9)
O9A P3A Co1A 119.31(6)
O6A P3A Co1A 107.13(6)
O5A P3A Co1A 110.74(6)
O7B P1B O1B 107.08(8)
O7B P1B O2B 107.58(9)
O1B P1B O2B 104.53(9)
O7B P1B Co1B 117.86(6)
O1B P1B Co1B 108.02(6)
O2B P1B Co1B 110.91(6)
O8B P2B O4B 108.58(9)
O8B P2B O3B 108.73(9)
O4B P2B O3B 99.31(9)
O8B P2B Co1B 117.66(6)
O4B P2B Co1B 113.23(7)
O3B P2B Co1B 107.66(6)
O9B P3B O5B 109.39(8)
O9B P3B O6B 109.69(9)
O5B P3B O6B 99.13(9)
O9B P3B Co1B 117.08(7)
O5B P3B Co1B 107.01(6)
O6B P3B Co1B 112.94(7)
O10A V1A O8A 97.45(7)
O10A V1A O9A 99.90(7)
O8A V1A O9A 89.95(6)
O10A V1A O12A 97.18(7)
O8A V1A O12A 165.01(7)
O9A V1A O12A 90.72(7)
O10A V1A O11A 96.07(8)
O8A V1A O11A 88.37(7)
O9A V1A O11A 164.02(7)
O12A V1A O11A 86.88(7)
O10A V1A O7A 175.97(7)
O8A V1A O7A 85.04(6)
O9A V1A O7A 83.23(6)
O12A V1A O7A 80.17(6)
O11A V1A O7A 80.80(6)
O10B V1B O7B 98.90(7)
O10B V1B O8B 98.09(7)
O7B V1B O8B 91.07(6)
O10B V1B O12B 95.02(7)
O7B V1B O12B 88.57(6)
O8B V1B O12B 166.78(7)
O10B V1B O11B 94.73(7)
O7B V1B O11B 166.16(7)
O8B V1B O11B 89.33(6)
O12B V1B O11B 87.89(7)
O10B V1B O9B 175.30(7)
O7B V1B O9B 84.46(6)
O8B V1B O9B 85.07(6)
O12B V1B O9B 81.74(6)
O11B V1B O9B 81.79(6)
H1C O1 H1D 110(3)
H2C O2 H2D 99(3)
H3E O3 H3F 107(3)

loop_
_geom_bond_atom_site_label_1
_geom_bond_atom_site_label_2
_geom_bond_distance
C1A C5A 1.410(3)
C1A C2A 1.414(3)
C1A Co1A 2.087(2)
C1A H1A 1.0000
C2A C3A 1.419(3)
C2A Co1A 2.073(2)
C2A H2A 1.0000
C3A C4A 1.415(3)
C3A Co1A 2.073(2)
C3A H3A 1.0000
C4A C5A 1.422(3)
C4A Co1A 2.079(2)
C4A H4A 1.0000
C5A Co1A 2.083(2)
C5A H5A 1.0000
C6A O1A 1.453(3)
C6A C7A 1.505(3)
C6A H6A1 0.9900
C6A H6A2 0.9900
C7A H7A1 0.9800
C7A H7A2 0.9800
C7A H7A3 0.9800
C8A O2A 1.470(3)
C8A C9A 1.498(3)
C8A H8A1 0.9900
C8A H8A2 0.9900
C9A H9A1 0.9800
C9A H9A2 0.9800
C9A H9A3 0.9800
C10A O3A 1.462(3)
C10A C11A 1.494(3)
C10A H10A 0.9900
C10A H10B 0.9900
C11A H11A 0.9800
C11A H11B 0.9800
C11A H11C 0.9800
C12A O4A 1.454(3)
C12A C13A 1.501(3)
C12A H12A 0.9900
C12A H12B 0.9900
C13A H13A 0.9800
C13A H13B 0.9800
C13A H13C 0.9800
C14A O5A 1.445(3)
C14A C15A 1.490(4)
C14A H14A 0.9900
C14A H14B 0.9900
C15A H15A 0.9800
C15A H15B 0.9800
C15A H15C 0.9800
C16A O6A 1.459(2)
C16A C17A 1.500(3)
C16A H16A 0.9900
C16A H16B 0.9900
C17A H17A 0.9800
C17A H17B 0.9800
C17A H17C 0.9800
C1B C2B 1.411(4)
C1B C5B 1.412(4)
C1B Co1B 2.076(2)
C1B H1B 1.0000
C2B C3B 1.411(3)
C2B Co1B 2.077(2)
C2B H2B 1.0000
C3B C4B 1.419(4)
C3B Co1B 2.086(2)
C3B H3B 1.0000
C4B C5B 1.418(3)
C4B Co1B 2.076(2)
C4B H4B 1.0000
C5B Co1B 2.068(2)
C5B H5B 1.0000
C6B O1B 1.461(3)
C6B C7B 1.504(3)
C6B H6B1 0.9900
C6B H6B2 0.9900
C7B H7B1 0.9800
C7B H7B2 0.9800
C7B H7B3 0.9800
C8B O2B 1.458(3)
C8B C9B 1.493(4)
C8B H8B1 0.9900
C8B H8B2 0.9900
C9B H9B1 0.9800
C9B H9B2 0.9800
C9B H9B3 0.9800
C10B O3B 1.445(3)
C10B C11B 1.475(4)
C10B H10C 0.9900
C10B H10D 0.9900
C11B H11D 0.9800
C11B H11E 0.9800
C11B H11F 0.9800
C12B O4B 1.464(3)
C12B C13B 1.499(3)
C12B H12C 0.9900
C12B H12D 0.9900
C13B H13D 0.9800
C13B H13E 0.9800
C13B H13F 0.9800
C14B O5B 1.473(3)
C14B C15B 1.503(3)
C14B H14C 0.9900
C14B H14D 0.9900
C15B H15D 0.9800
C15B H15E 0.9800
C15B H15F 0.9800
C16B O6B 1.451(3)
C16B C17B 1.496(3)
C16B H16C 0.9900
C16B H16D 0.9900
C17B H17D 0.9800
C17B H17E 0.9800
C17B H17F 0.9800
Co1A P3A 2.1526(7)
Co1A P2A 2.1538(7)
Co1A P1A 2.1697(7)
Co1B P2B 2.1520(7)
Co1B P1B 2.1552(7)
Co1B P3B 2.1768(7)
O1A P1A 1.6029(16)
O2A P1A 1.5925(15)
O3A P2A 1.6008(15)
O4A P2A 1.6021(16)
O5A P3A 1.6053(16)
O6A P3A 1.5954(16)
O7A P1A 1.5162(15)
O7A V1A 2.2170(15)
O8A P2A 1.5156(16)
O8A V1A 2.0040(15)
O9A P3A 1.5199(16)
O9A V1A 2.0048(15)
O10A V1A 1.5918(16)
O11A V1A 2.0556(16)
O11A H11I 0.835(16)
O11A H11J 0.825(16)
O12A V1A 2.0358(16)
O12A H12E 0.805(16)
O12A H12F 0.834(16)
O1B P1B 1.6002(15)
O2B P1B 1.6052(17)
O3B P2B 1.6036(17)
O4B P2B 1.5947(16)
O5B P3B 1.5917(15)
O6B P3B 1.6016(16)
O7B P1B 1.5228(16)
O7B V1B 1.9911(15)
O8B P2B 1.5221(16)
O8B V1B 2.0077(15)
O9B P3B 1.5123(16)
O9B V1B 2.1083(15)
O10B V1B 1.6079(16)
O11B V1B 2.0621(16)
O11B H11G 0.837(16)
O11B H11H 0.831(16)
O12B V1B 2.0602(16)
O12B H12G 0.863(16)
O12B H12H 0.846(16)
O1 H1C 0.807(17)
O1 H1D 0.832(16)
O2 H2C 0.851(17)
O2 H2D 0.865(17)
O3 H3E 0.827(16)
O3 H3F 0.865(17)

loop_
_geom_hbond_atom_site_label_D
_geom_hbond_atom_site_label_H
_geom_hbond_atom_site_label_A
_geom_hbond_distance_DH
_geom_hbond_distance_HA
_geom_hbond_distance_DA
_geom_hbond_angle_DHA
_geom_hbond_site_symmetry_A
O11A H11I O2 0.835(16) 1.978(18) 2.795(2) 165(3) 2_666
O11A H11J Cl2 0.825(16) 2.225(18) 3.0286(18) 165(3) .
O12A H12E O1 0.805(16) 1.856(17) 2.642(2) 165(3) .
O12A H12F O3 0.834(16) 1.909(17) 2.741(2) 175(3) .
O11B H11G O2 0.837(16) 1.822(18) 2.627(2) 161(3) .
O11B H11H O7A 0.831(16) 2.137(19) 2.904(2) 154(2) 2_666
O11B H11H O12A 0.831(16) 2.60(2) 3.170(2) 127(2) 2_666
O12B H12G Cl1 0.863(16) 2.326(17) 3.1756(18) 168(2) .
O12B H12H O3 0.846(16) 1.868(17) 2.702(2) 168(3) .
O1 H1C O10B 0.807(17) 2.066(19) 2.836(2) 159(3) 2_666
O1 H1D Cl1 0.832(16) 2.276(17) 3.1081(18) 179(3) .
O2 H2C Cl1 0.851(17) 2.359(19) 3.1610(18) 157(3) .
O2 H2D Cl2 0.865(17) 2.263(18) 3.1099(17) 166(3) 1_455
O3 H3E Cl2 0.827(16) 2.355(18) 3.1518(17) 162(3) .
O3 H3F Cl1 0.865(17) 2.220(17) 3.0833(18) 176(3) 2_666

loop_
_geom_torsion_atom_site_label_1
_geom_torsion_atom_site_label_2
_geom_torsion_atom_site_label_3
_geom_torsion_atom_site_label_4
_geom_torsion
C5A C1A C2A C3A 0.6(3)
Co1A C1A C2A C3A 60.31(15)
C5A C1A C2A Co1A -59.67(16)
C1A C2A C3A C4A -0.4(3)
Co1A C2A C3A C4A 60.32(16)
C1A C2A C3A Co1A -60.73(15)
C2A C3A C4A C5A 0.0(3)
Co1A C3A C4A C5A 60.17(16)
C2A C3A C4A Co1A -60.14(16)
C2A C1A C5A C4A -0.6(3)
Co1A C1A C5A C4A -59.99(15)
C2A C1A C5A Co1A 59.37(16)
C3A C4A C5A C1A 0.4(3)
Co1A C4A C5A C1A 60.32(16)
C3A C4A C5A Co1A -59.95(16)
C5B C1B C2B C3B 1.2(3)
Co1B C1B C2B C3B 60.76(16)
C5B C1B C2B Co1B -59.57(16)
C1B C2B C3B C4B -1.3(3)
Co1B C2B C3B C4B 59.21(17)
C1B C2B C3B Co1B -60.47(16)
C2B C3B C4B C5B 0.9(3)
Co1B C3B C4B C5B 60.16(16)
C2B C3B C4B Co1B -59.30(17)
C2B C1B C5B C4B -0.7(3)
Co1B C1B C5B C4B -60.50(17)
C2B C1B C5B Co1B 59.84(17)
C3B C4B C5B C1B -0.1(3)
Co1B C4B C5B C1B 60.54(16)
C3B C4B C5B Co1B -60.66(16)
C4A C3A Co1A C2A -118.6(2)
C2A C3A Co1A C4A 118.6(2)
C4A C3A Co1A C5A -37.75(14)
C2A C3A Co1A C5A 80.85(15)
C4A C3A Co1A C1A -80.89(15)
C2A C3A Co1A C1A 37.71(14)
C4A C3A Co1A P3A 49.65(15)
C2A C3A Co1A P3A 168.25(12)
C4A C3A Co1A P2A 139.67(13)
C2A C3A Co1A P2A -101.73(14)
C4A C3A Co1A P1A -127.05(14)
C2A C3A Co1A P1A -8.5(2)
C1A C2A Co1A C3A 118.4(2)
C1A C2A Co1A C4A 80.72(15)
C3A C2A Co1A C4A -37.67(14)
C1A C2A Co1A C5A 37.12(14)
C3A C2A Co1A C5A -81.27(15)
C3A C2A Co1A C1A -118.4(2)
C1A C2A Co1A P3A 88.4(2)
C3A C2A Co1A P3A -30.0(3)
C1A C2A Co1A P2A -160.01(13)
C3A C2A Co1A P2A 81.60(14)
C1A C2A Co1A P1A -66.39(14)
C3A C2A Co1A P1A 175.22(12)
C5A C4A Co1A C3A -118.67(19)
C3A C4A Co1A C2A 37.84(14)
C5A C4A Co1A C2A -80.83(14)
C3A C4A Co1A C5A 118.67(19)
C3A C4A Co1A C1A 81.22(15)
C5A C4A Co1A C1A -37.45(13)
C3A C4A Co1A P3A -139.53(13)
C5A C4A Co1A P3A 101.81(12)
C3A C4A Co1A P2A -48.42(15)
C5A C4A Co1A P2A -167.09(11)
C3A C4A Co1A P1A 123.77(14)
C5A C4A Co1A P1A 5.1(2)
C1A C5A Co1A C3A -81.00(15)
C4A C5A Co1A C3A 37.65(13)
C1A C5A Co1A C2A -37.31(14)
C4A C5A Co1A C2A 81.34(14)
C1A C5A Co1A C4A -118.65(19)
C4A C5A Co1A C1A 118.65(19)
C1A C5A Co1A P3A 158.59(13)
C4A C5A Co1A P3A -82.76(13)
C1A C5A Co1A P2A -87.9(2)
C4A C5A Co1A P2A 30.8(3)
C1A C5A Co1A P1A 64.15(14)
C4A C5A Co1A P1A -177.20(11)
C5A C1A Co1A C3A 81.37(15)
C2A C1A Co1A C3A -37.98(14)
C5A C1A Co1A C2A 119.4(2)
C5A C1A Co1A C4A 37.84(14)
C2A C1A Co1A C4A -81.51(15)
C2A C1A Co1A C5A -119.4(2)
C5A C1A Co1A P3A -30.98(18)
C2A C1A Co1A P3A -150.33(11)
C5A C1A Co1A P2A 147.85(12)
C2A C1A Co1A P2A 28.50(18)
C5A C1A Co1A P1A -121.60(13)
C2A C1A Co1A P1A 119.05(13)
C4B C5B Co1B C1B 118.5(2)
C1B C5B Co1B C4B -118.5(2)
C1B C5B Co1B C2B -37.27(14)
C4B C5B Co1B C2B 81.25(16)
C1B C5B Co1B C3B -80.51(16)
C4B C5B Co1B C3B 38.01(14)
C1B C5B Co1B P2B -135.10(14)
C4B C5B Co1B P2B -16.6(2)
C1B C5B Co1B P1B 44.76(17)
C4B C5B Co1B P1B 163.27(12)
C1B C5B Co1B P3B 136.38(14)
C4B C5B Co1B P3B -105.11(14)
C2B C1B Co1B C5B -119.3(2)
C2B C1B Co1B C4B -81.40(15)
C5B C1B Co1B C4B 37.88(15)
C5B C1B Co1B C2B 119.3(2)
C2B C1B Co1B C3B -37.83(14)
C5B C1B Co1B C3B 81.44(16)
C2B C1B Co1B P2B -2.6(2)
C5B C1B Co1B P2B 116.71(18)
C2B C1B Co1B P1B 95.52(13)
C5B C1B Co1B P1B -145.21(14)
C2B C1B Co1B P3B -169.82(12)
C5B C1B Co1B P3B -50.55(15)
C3B C4B Co1B C5B 118.0(2)
C5B C4B Co1B C1B -37.72(15)
C3B C4B Co1B C1B 80.29(16)
C5B C4B Co1B C2B -81.03(16)
C3B C4B Co1B C2B 36.97(14)
C5B C4B Co1B C3B -118.0(2)
C5B C4B Co1B P2B 170.10(13)
C3B C4B Co1B P2B -71.89(14)
C5B C4B Co1B P1B -47.5(3)
C3B C4B Co1B P1B 70.5(3)
C5B C4B Co1B P3B 77.64(15)
C3B C4B Co1B P3B -164.35(13)
C3B C2B Co1B C5B -80.81(16)
C1B C2B Co1B C5B 37.37(15)
C3B C2B Co1B C1B -118.2(2)
C3B C2B Co1B C4B -37.19(15)
C1B C2B Co1B C4B 80.99(16)
C1B C2B Co1B C3B 118.2(2)
C3B C2B Co1B P2B 60.54(16)
C1B C2B Co1B P2B 178.72(12)
C3B C2B Co1B P1B 152.90(14)
C1B C2B Co1B P1B -88.92(14)
C3B C2B Co1B P3B -96.1(2)
C1B C2B Co1B P3B 22.1(3)
C2B C3B Co1B C5B 81.52(17)
C4B C3B Co1B C5B -38.15(15)
C2B C3B Co1B C1B 37.93(15)
C4B C3B Co1B C1B -81.74(16)
C2B C3B Co1B C4B 119.7(2)
C4B C3B Co1B C2B -119.7(2)
C2B C3B Co1B P2B -126.72(15)
C4B C3B Co1B P2B 113.61(14)
C2B C3B Co1B P1B -37.02(18)
C4B C3B Co1B P1B -156.70(12)
C2B C3B Co1B P3B 142.54(13)
C4B C3B Co1B P3B 22.87(19)
C7A C6A O1A P1A -129.16(18)
C9A C8A O2A P1A -149.49(17)
C11A C10A O3A P2A -138.24(18)
C13A C12A O4A P2A 100.1(2)
C15A C14A O5A P3A -158.74(19)
C17A C16A O6A P3A 165.33(16)
C7B C6B O1B P1B 174.34(16)
C9B C8B O2B P1B 124.6(2)
C11B C10B O3B P2B 166.9(2)
C13B C12B O4B P2B -122.33(18)
C15B C14B O5B P3B 130.60(17)
C17B C16B O6B P3B -151.21(17)
V1A O7A P1A O2A -93.83(11)
V1A O7A P1A O1A 156.53(9)
V1A O7A P1A Co1A 28.51(12)
C8A O2A P1A O7A -43.03(18)
C8A O2A P1A O1A 71.44(17)
C8A O2A P1A Co1A -172.33(15)
C6A O1A P1A O7A -31.85(18)
C6A O1A P1A O2A -148.67(16)
C6A O1A P1A Co1A 99.74(16)
C3A Co1A P1A O7A -152.22(14)
C2A Co1A P1A O7A -157.91(10)
C4A Co1A P1A O7A 127.82(14)
C5A Co1A P1A O7A 131.28(10)
C1A Co1A P1A O7A 166.23(10)
P3A Co1A P1A O7A 30.59(7)
P2A Co1A P1A O7A -58.92(7)
C3A Co1A P1A O2A -27.00(15)
C2A Co1A P1A O2A -32.69(10)
C4A Co1A P1A O2A -106.96(14)
C5A Co1A P1A O2A -103.50(9)
C1A Co1A P1A O2A -68.55(9)
P3A Co1A P1A O2A 155.81(7)
P2A Co1A P1A O2A 66.29(7)
C3A Co1A P1A O1A 81.41(14)
C2A Co1A P1A O1A 75.72(9)
C4A Co1A P1A O1A 1.45(14)
C5A Co1A P1A O1A 4.91(9)
C1A Co1A P1A O1A 39.86(9)
P3A Co1A P1A O1A -95.79(6)
P2A Co1A P1A O1A 174.70(6)
V1A O8A P2A O3A 161.67(11)
V1A O8A P2A O4A -90.03(13)
V1A O8A P2A Co1A 32.98(14)
C10A O3A P2A O8A -26.34(19)
C10A O3A P2A O4A -141.68(17)
C10A O3A P2A Co1A 104.63(16)
C12A O4A P2A O8A -54.17(17)
C12A O4A P2A O3A 58.16(17)
C12A O4A P2A Co1A 176.84(14)
C3A Co1A P2A O8A 179.75(9)
C2A Co1A P2A O8A 140.23(10)
C4A Co1A P2A O8A -151.60(10)
C5A Co1A P2A O8A -173.93(19)
C1A Co1A P2A O8A 122.28(12)
P3A Co1A P2A O8A -58.54(7)
P1A Co1A P2A O8A 32.44(7)
C3A Co1A P2A O3A 54.40(9)
C2A Co1A P2A O3A 14.88(10)
C4A Co1A P2A O3A 83.05(10)
C5A Co1A P2A O3A 60.7(2)
C1A Co1A P2A O3A -3.07(12)
P3A Co1A P2A O3A 176.12(7)
P1A Co1A P2A O3A -92.90(7)
C3A Co1A P2A O4A -55.37(9)
C2A Co1A P2A O4A -94.89(9)
C4A Co1A P2A O4A -26.72(10)
C5A Co1A P2A O4A -49.05(19)
C1A Co1A P2A O4A -112.84(11)
P3A Co1A P2A O4A 66.34(6)
P1A Co1A P2A O4A 157.32(6)
V1A O9A P3A O6A -109.23(13)
V1A O9A P3A O5A 141.13(12)
V1A O9A P3A Co1A 14.85(16)
C16A O6A P3A O9A -55.45(17)
C16A O6A P3A O5A 57.30(17)
C16A O6A P3A Co1A 173.64(14)
C14A O5A P3A O9A -0.77(19)
C14A O5A P3A O6A -115.81(18)
C14A O5A P3A Co1A 130.50(16)
C3A Co1A P3A O9A 127.78(11)
C2A Co1A P3A O9A 150.0(2)
C4A Co1A P3A O9A 157.05(10)
C5A Co1A P3A O9A -163.32(10)
C1A Co1A P3A O9A -143.90(12)
P2A Co1A P3A O9A 36.93(8)
P1A Co1A P3A O9A -54.01(8)
C3A Co1A P3A O6A -106.90(10)
C2A Co1A P3A O6A -84.7(2)
C4A Co1A P3A O6A -77.63(10)
C5A Co1A P3A O6A -38.00(10)
C1A Co1A P3A O6A -18.58(12)
P2A Co1A P3A O6A 162.25(7)
P1A Co1A P3A O6A 71.32(7)
C3A Co1A P3A O5A 3.45(11)
C2A Co1A P3A O5A 25.7(2)
C4A Co1A P3A O5A 32.72(10)
C5A Co1A P3A O5A 72.35(10)
C1A Co1A P3A O5A 91.77(12)
P2A Co1A P3A O5A -87.40(7)
P1A Co1A P3A O5A -178.34(7)
V1B O7B P1B O1B 159.44(11)
V1B O7B P1B O2B -88.68(12)
V1B O7B P1B Co1B 37.54(14)
C6B O1B P1B O7B 40.21(18)
C6B O1B P1B O2B -73.74(17)
C6B O1B P1B Co1B 168.09(15)
C8B O2B P1B O7B -17.91(19)
C8B O2B P1B O1B 95.69(17)
C8B O2B P1B Co1B -148.14(15)
C5B Co1B P1B O7B 117.56(12)
C1B Co1B P1B O7B 144.49(11)
C4B Co1B P1B O7B 153.5(3)
C2B Co1B P1B O7B -175.61(10)
C3B Co1B P1B O7B -152.84(12)
P2B Co1B P1B O7B -62.52(8)
P3B Co1B P1B O7B 27.46(8)
C5B Co1B P1B O1B -3.86(11)
C1B Co1B P1B O1B 23.07(10)
C4B Co1B P1B O1B 32.1(3)
C2B Co1B P1B O1B 62.97(10)
C3B Co1B P1B O1B 85.74(12)
P2B Co1B P1B O1B 176.06(7)
P3B Co1B P1B O1B -93.96(7)
C5B Co1B P1B O2B -117.85(11)
C1B Co1B P1B O2B -90.93(10)
C4B Co1B P1B O2B -81.9(3)
C2B Co1B P1B O2B -51.03(10)
C3B Co1B P1B O2B -28.25(12)
P2B Co1B P1B O2B 62.07(7)
P3B Co1B P1B O2B 152.05(7)
V1B O8B P2B O4B -112.70(13)
V1B O8B P2B O3B 140.18(11)
V1B O8B P2B Co1B 17.55(15)
C12B O4B P2B O8B 33.9(2)
C12B O4B P2B O3B 147.34(17)
C12B O4B P2B Co1B -98.77(17)
C10B O3B P2B O8B 54.15(19)
C10B O3B P2B O4B -59.22(19)
C10B O3B P2B Co1B -177.37(16)
C5B Co1B P2B O8B -144.04(14)
C1B Co1B P2B O8B 135.50(17)
C4B Co1B P2B O8B -155.02(10)
C2B Co1B P2B O8B 133.72(10)
C3B Co1B P2B O8B 167.45(10)
P1B Co1B P2B O8B 36.07(7)
P3B Co1B P2B O8B -55.86(7)
C5B Co1B P2B O4B -15.97(15)
C1B Co1B P2B O4B -96.43(17)
C4B Co1B P2B O4B -26.95(10)
C2B Co1B P2B O4B -98.21(10)
C3B Co1B P2B O4B -64.48(10)
P1B Co1B P2B O4B 164.14(7)
P3B Co1B P2B O4B 72.21(7)
C5B Co1B P2B O3B 92.78(14)
C1B Co1B P2B O3B 12.32(17)
C4B Co1B P2B O3B 81.80(10)
C2B Co1B P2B O3B 10.54(10)
C3B Co1B P2B O3B 44.27(10)
P1B Co1B P2B O3B -87.11(7)
P3B Co1B P2B O3B -179.04(7)
V1B O9B P3B O5B 141.30(11)
V1B O9B P3B O6B -110.96(12)
V1B O9B P3B Co1B 19.42(13)
C14B O5B P3B O9B 47.98(17)
C14B O5B P3B O6B -66.74(16)
C14B O5B P3B Co1B 175.74(14)
C16B O6B P3B O9B 43.73(19)
C16B O6B P3B O5B 158.23(17)
C16B O6B P3B Co1B -88.84(17)
C5B Co1B P3B O9B -177.79(10)
C1B Co1B P3B O9B -148.13(10)
C4B Co1B P3B O9B 143.29(10)
C2B Co1B P3B O9B -163.74(17)
C3B Co1B P3B O9B 128.70(12)
P2B Co1B P3B O9B 37.68(7)
P1B Co1B P3B O9B -51.63(7)
C5B Co1B P3B O5B 59.10(10)
C1B Co1B P3B O5B 88.76(10)
C4B Co1B P3B O5B 20.18(10)
C2B Co1B P3B O5B 73.15(18)
C3B Co1B P3B O5B 5.59(13)
P2B Co1B P3B O5B -85.44(7)
P1B Co1B P3B O5B -174.74(7)
C5B Co1B P3B O6B -48.94(10)
C1B Co1B P3B O6B -19.28(10)
C4B Co1B P3B O6B -87.86(10)
C2B Co1B P3B O6B -34.89(18)
C3B Co1B P3B O6B -102.45(12)
P2B Co1B P3B O6B 166.52(7)
P1B Co1B P3B O6B 77.22(7)
P2A O8A V1A O10A 118.96(13)
P2A O8A V1A O9A 18.98(13)
P2A O8A V1A O12A -73.6(3)
P2A O8A V1A O11A -145.13(13)
P2A O8A V1A O7A -64.23(13)
P3A O9A V1A O10A -144.23(13)
P3A O9A V1A O8A -46.68(13)
P3A O9A V1A O12A 118.35(13)
P3A O9A V1A O11A 37.2(3)
P3A O9A V1A O7A 38.34(13)
P1A O7A V1A O8A 27.02(11)
P1A O7A V1A O9A -63.52(11)
P1A O7A V1A O12A -155.43(12)
P1A O7A V1A O11A 116.17(11)
P1B O7B V1B O10B 115.19(13)
P1B O7B V1B O8B 16.83(12)
P1B O7B V1B O12B -149.95(12)
P1B O7B V1B O11B -74.7(3)
P1B O7B V1B O9B -68.12(12)
P2B O8B V1B O10B -148.31(13)
P2B O8B V1B O7B -49.17(13)
P2B O8B V1B O12B 39.1(3)
P2B O8B V1B O11B 117.00(13)
P2B O8B V1B O9B 35.18(12)
P3B O9B V1B O7B 34.37(12)
P3B O9B V1B O8B -57.18(12)
P3B O9B V1B O12B 123.73(12)
P3B O9B V1B O11B -147.22(12)
